data_4505766
loop_
_publ_author_name
'Bond, Andrew D.'
'Feeder, Neil'
'Redman, James E.'
'Teat, Simon J.'
'Sanders, Jeremy K. M.'

_publ_section_title
;
 Molecular Conformation and Intermolecular Interactions in the Crystal
 Structures of Free-Base 5,15-Diarylporphyrins
;
_journal_issue 1
_journal_name_full 'Crystal Growth &amp; Design'
_journal_page_first 27
_journal_paper_doi 10.1021/cg010029u
_journal_volume 2
_journal_year 2002
_chemical_formula_moiety 'C60 H78 N4 O'
_chemical_formula_sum 'C60 H78 N4 O'
_chemical_formula_weight 871.26
_chemical_name_systematic
; 
 5-(4-hydroxyphenyl)-15-phenyl-2,8,12,18-tetrahexyl
 -3,7,13,17-tetramethylporphyrin 
;
_space_group_IT_number 2
_symmetry_cell_setting triclinic
_symmetry_space_group_name_Hall '-P 1'
_symmetry_space_group_name_H-M 'P -1'
_atom_sites_solution_hydrogens geom
_atom_sites_solution_primary direct
_atom_sites_solution_secondary difmap
_cell_angle_alpha 92.40(1)
_cell_angle_beta 104.21(1)
_cell_angle_gamma 71.63(1)
_cell_formula_units_Z 1
_cell_length_a 10.143(1)
_cell_length_b 14.541(1)
_cell_length_c 9.357(2)
_cell_measurement_reflns_used 5663
_cell_measurement_temperature 150(2)
_cell_measurement_theta_max 29.34
_cell_measurement_theta_min 3.28
_cell_volume 1268.7(3)
_computing_cell_refinement 'Bruker SAINT (Bruker AXS, 1994)'
_computing_data_collection 'Bruker SMART (Bruker AXS, 1994)'
_computing_data_reduction 'Bruker SAINT (Bruker AXS, 1994)'
_computing_molecular_graphics 'XP (Sheldrick, 1993)'
_computing_publication_material 'SHELXL-97 (Sheldrick, 1997)'
_computing_structure_refinement 'SHELXL-97 (Sheldrick, 1997)'
_computing_structure_solution 'SHELXS-97 (Sheldrick, 1997)'
_diffrn_ambient_temperature 150(2)
_diffrn_detector_area_resol_mean 8.192
_diffrn_measured_fraction_theta_full 0.845
_diffrn_measured_fraction_theta_max 0.845
_diffrn_measurement_device_type 'Bruker SMART CCD'
_diffrn_measurement_method 'Thin slice \w-scans'
_diffrn_radiation_monochromator 'Silicon 111'
_diffrn_radiation_source 'Daresbury SRS, Station 9.8'
_diffrn_radiation_type synchrotron
_diffrn_radiation_wavelength 0.6919
_diffrn_reflns_av_R_equivalents 0.0295
_diffrn_reflns_av_sigmaI/netI 0.0656
_diffrn_reflns_limit_h_max 14
_diffrn_reflns_limit_h_min -11
_diffrn_reflns_limit_k_max 19
_diffrn_reflns_limit_k_min -20
_diffrn_reflns_limit_l_max 13
_diffrn_reflns_limit_l_min -12
_diffrn_reflns_number 8848
_diffrn_reflns_theta_full 29.48
_diffrn_reflns_theta_max 29.48
_diffrn_reflns_theta_min 2.12
_diffrn_standards_number 0
_exptl_absorpt_coefficient_mu 0.067
_exptl_absorpt_correction_T_max 0.9980
_exptl_absorpt_correction_T_min 0.9907
_exptl_absorpt_correction_type multi-scan
_exptl_absorpt_process_details
;
 Correction applied by SADABS - note that the transmission factors are
 not real since they include corrections for beam decay and possibly
 crystal decay (the two cannot be distinguished).

 The numbers listed in the CIF are those calculated by SHELXL. 
;
_exptl_crystal_colour red
_exptl_crystal_density_diffrn 1.140
_exptl_crystal_density_method 'not measured'
_exptl_crystal_description needle
_exptl_crystal_F_000 474
_exptl_crystal_size_max 0.14
_exptl_crystal_size_mid 0.08
_exptl_crystal_size_min 0.03
_refine_diff_density_max 0.851
_refine_diff_density_min -0.753
_refine_diff_density_rms 0.073
_refine_ls_extinction_method none
_refine_ls_goodness_of_fit_ref 1.044
_refine_ls_hydrogen_treatment mixed
_refine_ls_matrix_type full
_refine_ls_number_parameters 294
_refine_ls_number_reflns 6460
_refine_ls_number_restraints 1
_refine_ls_restrained_S_all 1.051
_refine_ls_R_factor_all 0.1001
_refine_ls_R_factor_gt 0.0759
_refine_ls_shift/su_max 0.005
_refine_ls_shift/su_mean 0.002
_refine_ls_structure_factor_coef Fsqd
_refine_ls_weighting_details 'calc w=1/[\s^2^(Fo^2^)+(0.1392P)^2^+0.0000P] where P=(Fo^2^+2Fc^2^)/3'
_refine_ls_weighting_scheme calc
_refine_ls_wR_factor_gt 0.2071
_refine_ls_wR_factor_ref 0.2252
_reflns_number_gt 4415
_reflns_number_total 6460
_reflns_threshold_expression >2sigma(I)
_cod_data_source_file cg010029u.cif
_cod_data_source_block js9815
_cod_original_sg_symbol_H-M P-1
_cod_database_code 4505766

loop_
_symmetry_equiv_pos_as_xyz
'x, y, z'
'-x, -y, -z'

loop_
_atom_site_label
_atom_site_type_symbol
_atom_site_fract_x
_atom_site_fract_y
_atom_site_fract_z
_atom_site_U_iso_or_equiv
_atom_site_adp_type
_atom_site_occupancy
_atom_site_symmetry_multiplicity
_atom_site_calc_flag
_atom_site_refinement_flags
_atom_site_disorder_assembly
_atom_site_disorder_group
O1 O 0.2591(3) 1.08788(19) 0.7970(2) 0.0364(7) Uani 0.50 1 d PD A 1
H1 H 0.3303 1.0376 0.8069 0.044 Uiso 0.50 1 calc PR A 1
N1 N 0.50829(17) 1.09476(11) 0.16937(17) 0.0256(3) Uani 1 1 d . . .
N2 N 0.34090(17) 0.97909(11) 0.09179(17) 0.0260(3) Uani 1 1 d . . .
H2 H 0.4101 0.9935 0.0659 0.031 Uiso 1 1 calc R . .
C1 C 0.6046(2) 1.14440(12) 0.1872(2) 0.0256(4) Uani 1 1 d . . .
C2 C 0.5981(2) 1.20574(13) 0.3136(2) 0.0273(4) Uani 1 1 d . . .
C3 C 0.4973(2) 1.19133(13) 0.3751(2) 0.0273(4) Uani 1 1 d . . .
C4 C 0.4382(2) 1.12289(12) 0.2809(2) 0.0253(4) Uani 1 1 d . . .
C5 C 0.3293(2) 1.08734(12) 0.2981(2) 0.0257(4) Uani 1 1 d . . .
C6 C 0.2839(2) 1.01764(12) 0.2079(2) 0.0254(4) Uani 1 1 d . . .
C7 C 0.1744(2) 0.97385(13) 0.2136(2) 0.0276(4) Uani 1 1 d . . .
C8 C 0.1696(2) 0.91167(13) 0.0991(2) 0.0267(4) Uani 1 1 d . . .
C9 C 0.2748(2) 0.91521(13) 0.0222(2) 0.0260(4) Uani 1 1 d . . .
C10 C 0.2993(2) 0.86197(13) -0.1008(2) 0.0274(4) Uani 1 1 d . . .
H10 H 0.2392 0.8226 -0.1317 0.033 Uiso 1 1 calc R . .
C11 C 0.4660(2) 1.23396(16) 0.5169(2) 0.0368(5) Uani 1 1 d . . .
H11A H 0.4957 1.1820 0.5926 0.044 Uiso 1 1 calc R . .
H11B H 0.3630 1.2676 0.5012 0.044 Uiso 1 1 calc R . .
H11C H 0.5189 1.2801 0.5495 0.044 Uiso 1 1 calc R . .
C12 C 0.0828(2) 0.98912(16) 0.3216(3) 0.0381(5) Uani 1 1 d . . .
H12A H 0.1421 0.9596 0.4178 0.046 Uiso 1 1 calc R . .
H12B H 0.0075 0.9589 0.2864 0.046 Uiso 1 1 calc R . .
H12C H 0.0389 1.0588 0.3313 0.046 Uiso 1 1 calc R . .
C13 C 0.2521(2) 1.12841(13) 0.4146(2) 0.0266(4) Uani 1 1 d . . .
C14 C 0.1389(2) 1.21461(14) 0.3859(3) 0.0339(4) Uani 1 1 d . . .
H14 H 0.1096 1.2464 0.2914 0.041 Uiso 1 1 calc R . .
C15 C 0.0688(2) 1.25444(15) 0.4939(3) 0.0393(5) Uani 1 1 d . . .
H15 H -0.0077 1.3138 0.4738 0.047 Uiso 1 1 calc R . .
C16 C 0.1095(2) 1.20812(15) 0.6311(3) 0.0379(5) Uani 1 1 d . . .
H16 H 0.0613 1.2344 0.7059 0.045 Uiso 1 1 calc R B 1
C17 C 0.2202(2) 1.12405(15) 0.6560(2) 0.0359(5) Uani 0.50 1 d PD A 1
C17' C 0.2202(2) 1.12405(15) 0.6560(2) 0.0359(5) Uani 0.50 1 d P A 2
H17' H 0.2501 1.0915 0.7499 0.043 Uiso 0.50 1 calc PR A 2
C18 C 0.29083(19) 1.08460(12) 0.54753(11) 0.03121(19) Uiso 1 1 d R . .
H18 H 0.3680 1.0256 0.5683 0.037 Uiso 1 1 d R . .
C19 C 0.67850(12) 1.27733(11) 0.3563(2) 0.0329(4) Uani 1 1 d . . .
H19A H 0.6840 1.2917 0.4616 0.039 Uiso 1 1 calc R . .
H19B H 0.7776 1.2474 0.3457 0.039 Uiso 1 1 calc R . .
C20 C 0.6122(2) 1.37058(15) 0.2664(3) 0.0402(5) Uani 1 1 d . . .
H20A H 0.5182 1.4043 0.2877 0.048 Uiso 1 1 calc R . .
H20B H 0.5942 1.3552 0.1607 0.048 Uiso 1 1 calc R . .
C21 C 0.7003(2) 1.43970(14) 0.2923(2) 0.0345(5) Uani 1 1 d . . .
H21A H 0.7201 1.4546 0.3982 0.041 Uiso 1 1 calc R . .
H21B H 0.7933 1.4073 0.2681 0.041 Uiso 1 1 calc R . .
C22 C 0.6266(2) 1.53335(15) 0.2015(3) 0.0403(5) Uani 1 1 d . . .
H22A H 0.5395 1.5692 0.2348 0.048 Uiso 1 1 calc R . .
H22B H 0.5954 1.5177 0.0971 0.048 Uiso 1 1 calc R . .
C23 C 0.7184(2) 1.59923(15) 0.2098(2) 0.0383(5) Uani 1 1 d . . .
H23A H 0.7434 1.6193 0.3127 0.046 Uiso 1 1 calc R . .
H23B H 0.8087 1.5623 0.1832 0.046 Uiso 1 1 calc R . .
C24 C 0.6451(3) 1.68899(18) 0.1090(3) 0.0547(7) Uani 1 1 d . . .
H24A H 0.7081 1.7293 0.1210 0.066 Uiso 1 1 calc R . .
H24B H 0.5554 1.7260 0.1345 0.066 Uiso 1 1 calc R . .
H24C H 0.6242 1.6698 0.0064 0.066 Uiso 1 1 calc R . .
C25 C 0.0793(2) 0.84633(13) 0.0574(2) 0.0294(4) Uani 1 1 d . . .
H25A H 0.0471 0.8469 -0.0515 0.035 Uiso 1 1 calc R . .
H25B H -0.0070 0.8716 0.0967 0.035 Uiso 1 1 calc R . .
C26 C 0.1596(2) 0.74150(14) 0.1162(2) 0.0317(4) Uani 1 1 d . . .
H26A H 0.2573 0.7220 0.0996 0.038 Uiso 1 1 calc R . .
H26B H 0.1690 0.7381 0.2238 0.038 Uiso 1 1 calc R . .
C27 C 0.0832(3) 0.67134(14) 0.0417(2) 0.0370(5) Uani 1 1 d . . .
H27A H -0.0165 0.6942 0.0527 0.044 Uiso 1 1 calc R . .
H27B H 0.0788 0.6729 -0.0651 0.044 Uiso 1 1 calc R . .
C28 C 0.1518(3) 0.56719(15) 0.1007(3) 0.0403(5) Uani 1 1 d . . .
H28A H 0.1048 0.5256 0.0347 0.048 Uiso 1 1 calc R . .
H28B H 0.2540 0.5459 0.0980 0.048 Uiso 1 1 calc R . .
C29 C 0.1426(3) 0.55188(16) 0.2558(3) 0.0457(6) Uani 1 1 d . . .
H29A H 0.0447 0.5879 0.2653 0.055 Uiso 1 1 calc R . .
H29B H 0.2102 0.5791 0.3253 0.055 Uiso 1 1 calc R . .
C30 C 0.1765(3) 0.44659(18) 0.2990(3) 0.0562(7) Uani 1 1 d . . .
H30A H 0.2746 0.4108 0.2936 0.067 Uiso 1 1 calc R . .
H30B H 0.1094 0.4192 0.2315 0.067 Uiso 1 1 calc R . .
H30C H 0.1674 0.4414 0.4000 0.067 Uiso 1 1 calc R . .

loop_
_atom_site_aniso_label
_atom_site_aniso_U_11
_atom_site_aniso_U_22
_atom_site_aniso_U_33
_atom_site_aniso_U_23
_atom_site_aniso_U_13
_atom_site_aniso_U_12
O1 0.0451(17) 0.0288(14) 0.0342(15) 0.0000(11) 0.0189(13) -0.0029(13)
N1 0.0300(8) 0.0213(7) 0.0268(8) -0.0002(6) 0.0060(6) -0.0105(6)
N2 0.0280(8) 0.0233(7) 0.0297(8) -0.0030(6) 0.0079(6) -0.0118(6)
C1 0.0280(9) 0.0198(8) 0.0280(9) -0.0007(7) 0.0029(7) -0.0091(7)
C2 0.0278(9) 0.0221(8) 0.0308(10) -0.0036(7) 0.0030(7) -0.0095(7)
C3 0.0264(9) 0.0225(8) 0.0306(9) -0.0045(7) 0.0034(7) -0.0075(7)
C4 0.0285(9) 0.0189(8) 0.0273(9) -0.0004(6) 0.0045(7) -0.0074(7)
C5 0.0266(9) 0.0204(8) 0.0287(9) 0.0004(7) 0.0053(7) -0.0062(7)
C6 0.0262(9) 0.0205(8) 0.0302(9) -0.0007(7) 0.0069(7) -0.0084(7)
C7 0.0286(9) 0.0228(8) 0.0333(10) 0.0009(7) 0.0078(8) -0.0102(7)
C8 0.0283(9) 0.0222(8) 0.0312(9) 0.0004(7) 0.0066(8) -0.0104(7)
C9 0.0278(9) 0.0217(8) 0.0300(9) 0.0001(7) 0.0054(7) -0.0109(7)
C10 0.0303(9) 0.0231(8) 0.0316(10) -0.0023(7) 0.0058(8) -0.0136(7)
C11 0.0364(11) 0.0392(11) 0.0393(11) -0.0159(9) 0.0136(9) -0.0168(9)
C12 0.0434(12) 0.0374(11) 0.0456(12) -0.0105(9) 0.0220(10) -0.0222(10)
C13 0.0255(9) 0.0211(8) 0.0339(10) -0.0044(7) 0.0083(7) -0.0078(7)
C14 0.0287(10) 0.0237(9) 0.0469(12) -0.0031(8) 0.0054(9) -0.0082(8)
C15 0.0267(10) 0.0260(10) 0.0623(15) -0.0102(9) 0.0106(10) -0.0057(8)
C16 0.0303(10) 0.0348(11) 0.0526(13) -0.0189(10) 0.0191(10) -0.0114(9)
C17 0.0353(11) 0.0340(10) 0.0402(12) -0.0082(9) 0.0140(9) -0.0105(9)
C17' 0.0353(11) 0.0340(10) 0.0402(12) -0.0082(9) 0.0140(9) -0.0105(9)
C19 0.0346(10) 0.0315(10) 0.0360(11) -0.0083(8) 0.0061(8) -0.0182(9)
C20 0.0351(11) 0.0273(10) 0.0553(14) -0.0020(9) 0.0010(10) -0.0138(9)
C21 0.0376(11) 0.0296(10) 0.0368(11) -0.0057(8) 0.0036(9) -0.0161(9)
C22 0.0386(12) 0.0310(10) 0.0498(13) -0.0017(9) 0.0021(10) -0.0155(9)
C23 0.0429(12) 0.0333(10) 0.0396(12) -0.0029(9) 0.0018(9) -0.0199(9)
C24 0.0631(17) 0.0444(13) 0.0539(15) 0.0085(11) -0.0075(13) -0.0288(13)
C25 0.0322(10) 0.0261(9) 0.0344(10) -0.0009(7) 0.0081(8) -0.0155(8)
C26 0.0346(10) 0.0275(9) 0.0375(11) -0.0005(8) 0.0093(8) -0.0154(8)
C27 0.0497(13) 0.0316(10) 0.0331(11) -0.0029(8) 0.0066(9) -0.0204(10)
C28 0.0552(14) 0.0284(10) 0.0445(12) -0.0078(9) 0.0182(11) -0.0194(10)
C29 0.0651(16) 0.0345(11) 0.0443(13) -0.0022(9) 0.0150(12) -0.0239(11)
C30 0.0690(18) 0.0376(13) 0.0619(17) 0.0104(11) 0.0100(14) -0.0194(12)

loop_
_atom_type_symbol
_atom_type_description
_atom_type_scat_dispersion_real
_atom_type_scat_dispersion_imag
_atom_type_scat_source
C C 0.0033 0.0016 'International Tables Vol C Tables 4.2.6.8 and 6.1.1.4'
H H 0.0000 0.0000 'International Tables Vol C Tables 4.2.6.8 and 6.1.1.4'
N N 0.0061 0.0033 'International Tables Vol C Tables 4.2.6.8 and 6.1.1.4'
O O 0.0106 0.0060 'International Tables Vol C Tables 4.2.6.8 and 6.1.1.4'

loop_
_geom_angle_atom_site_label_1
_geom_angle_atom_site_label_2
_geom_angle_atom_site_label_3
_geom_angle
_geom_angle_site_symmetry_1
_geom_angle_site_symmetry_3
C17 O1 H1 109.5 . .
C1 N1 C4 105.93(15) . .
C9 N2 C6 110.16(15) . .
C9 N2 H2 124.9 . .
C6 N2 H2 124.9 . .
N1 C1 C10 126.33(16) . 2_675
N1 C1 C2 111.10(16) . .
C10 C1 C2 122.55(16) 2_675 .
C3 C2 C1 106.84(16) . .
C3 C2 C19 127.64(17) . .
C1 C2 C19 125.29(17) . .
C2 C3 C4 106.00(16) . .
C2 C3 C11 124.32(17) . .
C4 C3 C11 129.55(17) . .
N1 C4 C5 122.71(16) . .
N1 C4 C3 110.07(16) . .
C5 C4 C3 127.21(17) . .
C4 C5 C6 123.89(17) . .
C4 C5 C13 118.46(16) . .
C6 C5 C13 117.60(16) . .
N2 C6 C5 122.81(16) . .
N2 C6 C7 107.29(15) . .
C5 C6 C7 129.90(17) . .
C8 C7 C6 106.90(16) . .
C8 C7 C12 124.32(17) . .
C6 C7 C12 128.77(17) . .
C7 C8 C9 108.08(16) . .
C7 C8 C25 129.01(17) . .
C9 C8 C25 122.86(16) . .
N2 C9 C10 128.37(17) . .
N2 C9 C8 107.56(16) . .
C10 C9 C8 124.08(16) . .
C9 C10 C1 131.97(17) . 2_675
C9 C10 H10 114.0 . .
C1 C10 H10 114.0 2_675 .
C3 C11 H11A 109.5 . .
C3 C11 H11B 109.5 . .
H11A C11 H11B 109.5 . .
C3 C11 H11C 109.5 . .
H11A C11 H11C 109.5 . .
H11B C11 H11C 109.5 . .
C7 C12 H12A 109.5 . .
C7 C12 H12B 109.5 . .
H12A C12 H12B 109.5 . .
C7 C12 H12C 109.5 . .
H12A C12 H12C 109.5 . .
H12B C12 H12C 109.5 . .
C18 C13 C14 118.83(18) . .
C18 C13 C5 121.23(16) . .
C14 C13 C5 119.93(18) . .
C15 C14 C13 120.5(2) . .
C15 C14 H14 119.8 . .
C13 C14 H14 119.8 . .
C14 C15 C16 120.17(19) . .
C14 C15 H15 119.9 . .
C16 C15 H15 119.9 . .
C17 C16 C15 118.09(19) . .
C17 C16 H16 121.0 . .
C15 C16 H16 121.0 . .
C16 C17 O1 113.7(2) . .
C16 C17 C18 121.55(18) . .
O1 C17 C18 124.6(2) . .
C13 C18 C17 120.90(17) . .
C13 C18 H18 119.5 . .
C17 C18 H18 119.6 . .
C20 C19 C2 113.70(14) . .
C20 C19 H19A 108.8 . .
C2 C19 H19A 108.8 . .
C20 C19 H19B 108.8 . .
C2 C19 H19B 108.8 . .
H19A C19 H19B 107.7 . .
C19 C20 C21 115.34(17) . .
C19 C20 H20A 108.4 . .
C21 C20 H20A 108.4 . .
C19 C20 H20B 108.4 . .
C21 C20 H20B 108.4 . .
H20A C20 H20B 107.5 . .
C22 C21 C20 112.95(17) . .
C22 C21 H21A 109.0 . .
C20 C21 H21A 109.0 . .
C22 C21 H21B 109.0 . .
C20 C21 H21B 109.0 . .
H21A C21 H21B 107.8 . .
C21 C22 C23 114.55(18) . .
C21 C22 H22A 108.6 . .
C23 C22 H22A 108.6 . .
C21 C22 H22B 108.6 . .
C23 C22 H22B 108.6 . .
H22A C22 H22B 107.6 . .
C24 C23 C22 113.18(19) . .
C24 C23 H23A 108.9 . .
C22 C23 H23A 108.9 . .
C24 C23 H23B 108.9 . .
C22 C23 H23B 108.9 . .
H23A C23 H23B 107.8 . .
C23 C24 H24A 109.5 . .
C23 C24 H24B 109.5 . .
H24A C24 H24B 109.5 . .
C23 C24 H24C 109.5 . .
H24A C24 H24C 109.5 . .
H24B C24 H24C 109.5 . .
C8 C25 C26 112.57(16) . .
C8 C25 H25A 109.1 . .
C26 C25 H25A 109.1 . .
C8 C25 H25B 109.1 . .
C26 C25 H25B 109.1 . .
H25A C25 H25B 107.8 . .
C27 C26 C25 112.00(16) . .
C27 C26 H26A 109.2 . .
C25 C26 H26A 109.2 . .
C27 C26 H26B 109.2 . .
C25 C26 H26B 109.2 . .
H26A C26 H26B 107.9 . .
C28 C27 C26 114.94(18) . .
C28 C27 H27A 108.5 . .
C26 C27 H27A 108.5 . .
C28 C27 H27B 108.5 . .
C26 C27 H27B 108.5 . .
H27A C27 H27B 107.5 . .
C29 C28 C27 114.04(18) . .
C29 C28 H28A 108.7 . .
C27 C28 H28A 108.7 . .
C29 C28 H28B 108.7 . .
C27 C28 H28B 108.7 . .
H28A C28 H28B 107.6 . .
C28 C29 C30 113.3(2) . .
C28 C29 H29A 108.9 . .
C30 C29 H29A 108.9 . .
C28 C29 H29B 108.9 . .
C30 C29 H29B 108.9 . .
H29A C29 H29B 107.7 . .
C29 C30 H30A 109.5 . .
C29 C30 H30B 109.5 . .
H30A C30 H30B 109.5 . .
C29 C30 H30C 109.5 . .
H30A C30 H30C 109.5 . .
H30B C30 H30C 109.5 . .

loop_
_geom_bond_atom_site_label_1
_geom_bond_atom_site_label_2
_geom_bond_distance
_geom_bond_site_symmetry_2
O1 C17 1.3585(10) .
O1 H1 0.8400 .
N1 C1 1.363(2) .
N1 C4 1.380(2) .
N2 C9 1.365(2) .
N2 C6 1.372(2) .
N2 H2 0.8800 .
C1 C10 1.391(3) 2_675
C1 C2 1.453(2) .
C2 C3 1.362(3) .
C2 C19 1.500(2) .
C3 C4 1.473(2) .
C3 C11 1.504(3) .
C4 C5 1.404(3) .
C5 C6 1.408(2) .
C5 C13 1.492(3) .
C6 C7 1.455(2) .
C7 C8 1.374(3) .
C7 C12 1.499(3) .
C8 C9 1.439(3) .
C8 C25 1.496(2) .
C9 C10 1.390(3) .
C10 C1 1.391(3) 2_675
C10 H10 0.9500 .
C11 H11A 0.9800 .
C11 H11B 0.9800 .
C11 H11C 0.9800 .
C12 H12A 0.9800 .
C12 H12B 0.9800 .
C12 H12C 0.9800 .
C13 C18 1.333(2) .
C13 C14 1.390(3) .
C14 C15 1.381(3) .
C14 H14 0.9500 .
C15 C16 1.382(3) .
C15 H15 0.9500 .
C16 C17 1.357(3) .
C16 H16 0.9500 .
C17 C18 1.386(2) .
C18 H18 0.9500 .
C19 C20 1.497(3) .
C19 H19A 0.9900 .
C19 H19B 0.9900 .
C20 C21 1.519(3) .
C20 H20A 0.9900 .
C20 H20B 0.9900 .
C21 C22 1.510(3) .
C21 H21A 0.9900 .
C21 H21B 0.9900 .
C22 C23 1.520(3) .
C22 H22A 0.9900 .
C22 H22B 0.9900 .
C23 C24 1.514(3) .
C23 H23A 0.9900 .
C23 H23B 0.9900 .
C24 H24A 0.9800 .
C24 H24B 0.9800 .
C24 H24C 0.9800 .
C25 C26 1.535(3) .
C25 H25A 0.9900 .
C25 H25B 0.9900 .
C26 C27 1.517(3) .
C26 H26A 0.9900 .
C26 H26B 0.9900 .
C27 C28 1.517(3) .
C27 H27A 0.9900 .
C27 H27B 0.9900 .
C28 C29 1.507(3) .
C28 H28A 0.9900 .
C28 H28B 0.9900 .
C29 C30 1.509(3) .
C29 H29A 0.9900 .
C29 H29B 0.9900 .
C30 H30A 0.9800 .
C30 H30B 0.9800 .
C30 H30C 0.9800 .

loop_
_geom_torsion_atom_site_label_1
_geom_torsion_atom_site_label_2
_geom_torsion_atom_site_label_3
_geom_torsion_atom_site_label_4
_geom_torsion
_geom_torsion_site_symmetry_1
_geom_torsion_site_symmetry_4
C4 N1 C1 C10 179.06(18) . 2_675
C4 N1 C1 C2 0.4(2) . .
N1 C1 C2 C3 1.1(2) . .
C10 C1 C2 C3 -177.56(17) 2_675 .
N1 C1 C2 C19 -173.68(16) . .
C10 C1 C2 C19 7.6(3) 2_675 .
C1 C2 C3 C4 -2.1(2) . .
C19 C2 C3 C4 172.57(17) . .
C1 C2 C3 C11 174.14(18) . .
C19 C2 C3 C11 -11.2(3) . .
C1 N1 C4 C5 179.46(17) . .
C1 N1 C4 C3 -1.74(19) . .
C2 C3 C4 N1 2.5(2) . .
C11 C3 C4 N1 -173.49(19) . .
C2 C3 C4 C5 -178.80(18) . .
C11 C3 C4 C5 5.2(3) . .
N1 C4 C5 C6 2.3(3) . .
C3 C4 C5 C6 -176.31(18) . .
N1 C4 C5 C13 -175.05(16) . .
C3 C4 C5 C13 6.4(3) . .
C9 N2 C6 C5 -178.68(16) . .
C9 N2 C6 C7 0.8(2) . .
C4 C5 C6 N2 -1.3(3) . .
C13 C5 C6 N2 176.03(17) . .
C4 C5 C6 C7 179.37(18) . .
C13 C5 C6 C7 -3.3(3) . .
N2 C6 C7 C8 -0.7(2) . .
C5 C6 C7 C8 178.70(19) . .
N2 C6 C7 C12 178.34(19) . .
C5 C6 C7 C12 -2.3(3) . .
C6 C7 C8 C9 0.4(2) . .
C12 C7 C8 C9 -178.73(19) . .
C6 C7 C8 C25 178.01(18) . .
C12 C7 C8 C25 -1.1(3) . .
C6 N2 C9 C10 179.00(19) . .
C6 N2 C9 C8 -0.6(2) . .
C7 C8 C9 N2 0.1(2) . .
C25 C8 C9 N2 -177.73(16) . .
C7 C8 C9 C10 -179.48(18) . .
C25 C8 C9 C10 2.7(3) . .
N2 C9 C10 C1 1.1(4) . 2_675
C8 C9 C10 C1 -179.39(19) . 2_675
C4 C5 C13 C18 -95.9(2) . .
C6 C5 C13 C18 86.6(2) . .
C4 C5 C13 C14 83.2(2) . .
C6 C5 C13 C14 -94.3(2) . .
C18 C13 C14 C15 0.5(3) . .
C5 C13 C14 C15 -178.58(18) . .
C13 C14 C15 C16 -0.8(3) . .
C14 C15 C16 C17 0.7(3) . .
C15 C16 C17 O1 175.4(2) . .
C15 C16 C17 C18 -0.4(3) . .
C14 C13 C18 C17 -0.2(3) . .
C5 C13 C18 C17 178.89(17) . .
C16 C17 C18 C13 0.2(3) . .
O1 C17 C18 C13 -175.2(2) . .
C3 C2 C19 C20 -95.0(3) . .
C1 C2 C19 C20 78.7(2) . .
C2 C19 C20 C21 -172.31(18) . .
C19 C20 C21 C22 -178.62(19) . .
C20 C21 C22 C23 -172.8(2) . .
C21 C22 C23 C24 175.8(2) . .
C7 C8 C25 C26 -97.7(2) . .
C9 C8 C25 C26 79.6(2) . .
C8 C25 C26 C27 -165.04(17) . .
C25 C26 C27 C28 -176.54(17) . .
C26 C27 C28 C29 68.1(3) . .
C27 C28 C29 C30 165.4(2) . .
